data_7214704
loop_
_publ_author_name
'Aitipamula, Srinivasulu'
'Wong, Annie B. H.'
'Chow, Pui Shan'
'Tan, Reginald B. H.'

_publ_section_title
;
 Pharmaceutical cocrystals of ethenzamide: structural, solubility and
 dissolution studies
;
_journal_issue 24
_journal_name_full CrystEngComm
_journal_page_first 8515
_journal_paper_doi 10.1039/c2ce26325d
_journal_volume 14
_journal_year 2012
_chemical_formula_moiety 'C9 H11 N O2, C7 H6 O3'
_chemical_formula_sum 'C16 H17 N O5'
_chemical_formula_weight 303.31
_chemical_name_common '1:1 ethenzamide and 4-hydroxybenzoic acid'
_chemical_name_systematic
;
cocrystal of ethenzamide with 4-hydroxybenzoic acid
;
_space_group_IT_number 14
_symmetry_cell_setting monoclinic
_symmetry_space_group_name_Hall '-P 2yn'
_symmetry_space_group_name_H-M 'P 1 21/n 1'
_atom_sites_solution_hydrogens geom
_atom_sites_solution_primary direct
_atom_sites_solution_secondary difmap
_audit_creation_method SHELXL-97
_cell_angle_alpha 90.00
_cell_angle_beta 98.65(3)
_cell_angle_gamma 90.00
_cell_formula_units_Z 4
_cell_length_a 9.4871(19)
_cell_length_b 6.4682(13)
_cell_length_c 23.703(5)
_cell_measurement_reflns_used 3357
_cell_measurement_temperature 110(2)
_cell_measurement_theta_max 31.0775
_cell_measurement_theta_min 2.2141
_cell_volume 1438.0(5)
_computing_cell_refinement 'CrystalClear (Rigaku Inc., 2007)'
_computing_data_collection 'CrystalClear (Rigaku Inc., 2007)'
_computing_data_reduction 'CrystalClear (Rigaku Inc., 2007)'
_computing_structure_refinement 'SHELXL-97 (Sheldrick, 1997)'
_computing_structure_solution 'SHELXS-97 (Sheldrick, 1990)'
_diffrn_ambient_temperature 110(2)
_diffrn_measured_fraction_theta_full 0.997
_diffrn_measured_fraction_theta_max 0.997
_diffrn_measurement_device_type 'Rigaku Saturn 70 CCD area detector'
_diffrn_measurement_method '\w scans'
_diffrn_radiation_monochromator graphite
_diffrn_radiation_source 'fine-focus sealed tube'
_diffrn_radiation_type MoK\a
_diffrn_radiation_wavelength 0.71073
_diffrn_reflns_av_R_equivalents 0.0312
_diffrn_reflns_av_sigmaI/netI 0.0333
_diffrn_reflns_limit_h_max 12
_diffrn_reflns_limit_h_min -12
_diffrn_reflns_limit_k_max 7
_diffrn_reflns_limit_k_min -8
_diffrn_reflns_limit_l_max 31
_diffrn_reflns_limit_l_min -30
_diffrn_reflns_number 10543
_diffrn_reflns_theta_full 28.27
_diffrn_reflns_theta_max 28.27
_diffrn_reflns_theta_min 1.74
_exptl_absorpt_coefficient_mu 0.105
_exptl_absorpt_correction_T_max 0.984
_exptl_absorpt_correction_T_min 0.964
_exptl_absorpt_correction_type multi-scan
_exptl_absorpt_process_details 'R. H. Blessing, Acta Cryst. 1995 A51, 33-38'
_exptl_crystal_colour colorless
_exptl_crystal_density_diffrn 1.401
_exptl_crystal_density_method 'not measured'
_exptl_crystal_description block
_exptl_crystal_F_000 640
_exptl_crystal_size_max 0.35
_exptl_crystal_size_mid 0.13
_exptl_crystal_size_min 0.11
_refine_diff_density_max 0.278
_refine_diff_density_min -0.273
_refine_diff_density_rms 0.058
_refine_ls_extinction_method none
_refine_ls_goodness_of_fit_ref 1.123
_refine_ls_hydrogen_treatment mixed
_refine_ls_matrix_type full
_refine_ls_number_parameters 216
_refine_ls_number_reflns 3571
_refine_ls_number_restraints 0
_refine_ls_restrained_S_all 1.123
_refine_ls_R_factor_all 0.0683
_refine_ls_R_factor_gt 0.0598
_refine_ls_shift/su_max 0.000
_refine_ls_shift/su_mean 0.000
_refine_ls_structure_factor_coef Fsqd
_refine_ls_weighting_details 'calc w=1/[\s^2^(Fo^2^)+(0.0691P)^2^+0.5924P] where P=(Fo^2^+2Fc^2^)/3'
_refine_ls_weighting_scheme calc
_refine_ls_wR_factor_gt 0.1481
_refine_ls_wR_factor_ref 0.1550
_reflns_number_gt 3148
_reflns_number_total 3571
_reflns_threshold_expression >2sigma(I)
_cod_data_source_file c2ce26325d.txt
_cod_data_source_block EA+HBA
_cod_original_sg_symbol_H-M P21/n
_cod_database_code 7214704

loop_
_symmetry_equiv_pos_as_xyz
'x, y, z'
'-x+1/2, y+1/2, -z+1/2'
'-x, -y, -z'
'x-1/2, -y-1/2, z-1/2'

loop_
_atom_site_label
_atom_site_type_symbol
_atom_site_fract_x
_atom_site_fract_y
_atom_site_fract_z
_atom_site_U_iso_or_equiv
_atom_site_adp_type
_atom_site_occupancy
_atom_site_symmetry_multiplicity
_atom_site_calc_flag
_atom_site_refinement_flags
O5 O -0.04242(13) 0.85065(19) 0.05951(5) 0.0268(3) Uani 1 1 d .
O4 O 0.12327(13) 0.81841(19) 0.00162(5) 0.0274(3) Uani 1 1 d .
O3 O 0.23897(13) -0.00406(18) 0.14468(5) 0.0260(3) Uani 1 1 d .
C10 C 0.10793(17) 0.5576(2) 0.07055(7) 0.0217(3) Uani 1 1 d .
C13 C 0.19310(17) 0.1804(2) 0.12190(7) 0.0218(3) Uani 1 1 d .
C16 C 0.06390(17) 0.7532(2) 0.04139(7) 0.0224(3) Uani 1 1 d .
C12 C 0.09168(17) 0.3013(3) 0.14356(7) 0.0235(3) Uani 1 1 d .
H12 H 0.0523 0.2564 0.1750 0.028 Uiso 1 1 calc R
C11 C 0.04991(17) 0.4887(3) 0.11792(7) 0.0231(3) Uani 1 1 d .
H11 H -0.0175 0.5693 0.1324 0.028 Uiso 1 1 calc R
C14 C 0.25180(18) 0.2485(3) 0.07479(7) 0.0246(3) Uani 1 1 d .
H14 H 0.3196 0.1685 0.0604 0.030 Uiso 1 1 calc R
C15 C 0.20908(18) 0.4351(3) 0.04954(7) 0.0241(3) Uani 1 1 d .
H15 H 0.2484 0.4797 0.0180 0.029 Uiso 1 1 calc R
O1 O 0.55635(13) 0.54711(18) 0.13114(5) 0.0260(3) Uani 1 1 d .
C1 C 0.52908(16) 0.2959(2) 0.20155(7) 0.0206(3) Uani 1 1 d .
O2 O 0.36600(13) 0.33917(18) 0.26731(5) 0.0276(3) Uani 1 1 d .
N1 N 0.37695(16) 0.5999(2) 0.20565(6) 0.0260(3) Uani 1 1 d .
C2 C 0.59911(17) 0.3632(2) 0.15653(7) 0.0219(3) Uani 1 1 d .
C3 C 0.70827(18) 0.2439(3) 0.13979(8) 0.0266(4) Uani 1 1 d .
H3 H 0.7559 0.2895 0.1106 0.032 Uiso 1 1 calc R
C5 C 0.67393(18) -0.0153(3) 0.20957(8) 0.0277(4) Uani 1 1 d .
H5 H 0.6972 -0.1429 0.2265 0.033 Uiso 1 1 calc R
C7 C 0.41752(17) 0.4153(3) 0.22623(7) 0.0217(3) Uani 1 1 d .
C6 C 0.56731(18) 0.1045(3) 0.22678(7) 0.0242(3) Uani 1 1 d .
H6 H 0.5199 0.0566 0.2558 0.029 Uiso 1 1 calc R
C8 C 0.6076(2) 0.6034(3) 0.07932(7) 0.0294(4) Uani 1 1 d .
H8A H 0.5928 0.4909 0.0520 0.035 Uiso 1 1 calc R
H8B H 0.7087 0.6343 0.0869 0.035 Uiso 1 1 calc R
C4 C 0.74563(18) 0.0574(3) 0.16679(8) 0.0296(4) Uani 1 1 d .
H4 H 0.8198 -0.0200 0.1560 0.036 Uiso 1 1 calc R
C9 C 0.5251(2) 0.7915(3) 0.05607(8) 0.0335(4) Uani 1 1 d .
H9A H 0.4259 0.7568 0.0467 0.050 Uiso 1 1 calc R
H9B H 0.5603 0.8385 0.0224 0.050 Uiso 1 1 calc R
H9C H 0.5363 0.8990 0.0843 0.050 Uiso 1 1 calc R
H2 H 0.302(3) 0.663(3) 0.2183(10) 0.041(6) Uiso 1 1 d .
H1 H 0.412(2) 0.651(3) 0.1741(10) 0.037(6) Uiso 1 1 d .
H3A H 0.198(3) -0.036(4) 0.1766(12) 0.061(8) Uiso 1 1 d .
H5A H -0.066(3) 0.975(5) 0.0360(13) 0.078(9) Uiso 1 1 d .

loop_
_atom_site_aniso_label
_atom_site_aniso_U_11
_atom_site_aniso_U_22
_atom_site_aniso_U_33
_atom_site_aniso_U_23
_atom_site_aniso_U_13
_atom_site_aniso_U_12
O5 0.0278(6) 0.0245(6) 0.0283(6) 0.0016(5) 0.0049(5) 0.0040(5)
O4 0.0299(6) 0.0252(6) 0.0277(6) 0.0048(5) 0.0063(5) 0.0007(5)
O3 0.0299(6) 0.0221(6) 0.0273(6) 0.0051(5) 0.0081(5) 0.0041(5)
C10 0.0233(7) 0.0202(8) 0.0209(7) -0.0003(6) 0.0007(6) -0.0022(6)
C13 0.0229(7) 0.0189(7) 0.0231(7) 0.0000(6) 0.0017(6) -0.0018(6)
C16 0.0228(7) 0.0213(8) 0.0228(8) -0.0017(6) 0.0021(6) -0.0013(6)
C12 0.0238(8) 0.0250(8) 0.0222(8) 0.0021(6) 0.0050(6) -0.0009(6)
C11 0.0217(7) 0.0232(8) 0.0246(8) -0.0013(6) 0.0039(6) 0.0012(6)
C14 0.0245(8) 0.0235(8) 0.0266(8) -0.0008(6) 0.0064(6) 0.0011(6)
C15 0.0263(8) 0.0237(8) 0.0231(8) 0.0007(6) 0.0064(6) -0.0026(6)
O1 0.0311(6) 0.0233(6) 0.0258(6) 0.0040(5) 0.0111(5) 0.0031(5)
C1 0.0185(7) 0.0208(7) 0.0220(7) -0.0024(6) 0.0010(6) -0.0015(6)
O2 0.0326(6) 0.0244(6) 0.0281(6) 0.0004(5) 0.0124(5) -0.0030(5)
N1 0.0272(7) 0.0248(7) 0.0276(7) 0.0031(6) 0.0091(6) 0.0047(6)
C2 0.0214(7) 0.0219(8) 0.0222(7) -0.0008(6) 0.0027(6) -0.0009(6)
C3 0.0228(8) 0.0288(9) 0.0293(8) -0.0036(7) 0.0076(6) -0.0005(6)
C5 0.0269(8) 0.0217(8) 0.0322(9) -0.0021(7) -0.0028(7) 0.0015(6)
C7 0.0213(7) 0.0223(8) 0.0217(7) -0.0006(6) 0.0040(6) -0.0027(6)
C6 0.0251(8) 0.0225(8) 0.0247(8) -0.0004(6) 0.0027(6) -0.0027(6)
C8 0.0313(9) 0.0331(9) 0.0258(8) 0.0045(7) 0.0111(7) 0.0004(7)
C4 0.0222(8) 0.0275(9) 0.0386(10) -0.0056(7) 0.0031(7) 0.0034(6)
C9 0.0395(10) 0.0326(10) 0.0291(9) 0.0054(7) 0.0075(8) -0.0022(8)

loop_
_atom_type_symbol
_atom_type_description
_atom_type_scat_dispersion_real
_atom_type_scat_dispersion_imag
_atom_type_scat_source
C C 0.0033 0.0016 'International Tables Vol C Tables 4.2.6.8 and 6.1.1.4'
H H 0.0000 0.0000 'International Tables Vol C Tables 4.2.6.8 and 6.1.1.4'
N N 0.0061 0.0033 'International Tables Vol C Tables 4.2.6.8 and 6.1.1.4'
O O 0.0106 0.0060 'International Tables Vol C Tables 4.2.6.8 and 6.1.1.4'

loop_
_geom_angle_atom_site_label_1
_geom_angle_atom_site_label_2
_geom_angle_atom_site_label_3
_geom_angle
C16 O5 H5A 109.1(17)
C13 O3 H3A 112.2(17)
C15 C10 C11 118.85(15)
C15 C10 C16 118.89(14)
C11 C10 C16 122.26(15)
O3 C13 C14 117.07(14)
O3 C13 C12 123.01(14)
C14 C13 C12 119.91(15)
O4 C16 O5 122.88(15)
O4 C16 C10 121.26(15)
O5 C16 C10 115.85(14)
C11 C12 C13 119.72(15)
C11 C12 H12 120.1
C13 C12 H12 120.1
C12 C11 C10 120.68(15)
C12 C11 H11 119.7
C10 C11 H11 119.7
C15 C14 C13 119.83(15)
C15 C14 H14 120.1
C13 C14 H14 120.1
C14 C15 C10 121.01(15)
C14 C15 H15 119.5
C10 C15 H15 119.5
C2 O1 C8 118.80(13)
C6 C1 C2 118.43(14)
C6 C1 C7 116.24(14)
C2 C1 C7 125.32(14)
C7 N1 H2 118.8(14)
C7 N1 H1 120.0(14)
H2 N1 H1 120.2(19)
O1 C2 C3 122.65(15)
O1 C2 C1 117.40(14)
C3 C2 C1 119.95(15)
C4 C3 C2 119.92(16)
C4 C3 H3 120.0
C2 C3 H3 120.0
C6 C5 C4 119.16(16)
C6 C5 H5 120.4
C4 C5 H5 120.4
O2 C7 N1 120.95(15)
O2 C7 C1 118.78(15)
N1 C7 C1 120.25(14)
C5 C6 C1 121.57(15)
C5 C6 H6 119.2
C1 C6 H6 119.2
O1 C8 C9 107.11(14)
O1 C8 H8A 110.3
C9 C8 H8A 110.3
O1 C8 H8B 110.3
C9 C8 H8B 110.3
H8A C8 H8B 108.5
C5 C4 C3 120.89(16)
C5 C4 H4 119.6
C3 C4 H4 119.6
C8 C9 H9A 109.5
C8 C9 H9B 109.5
H9A C9 H9B 109.5
C8 C9 H9C 109.5
H9A C9 H9C 109.5
H9B C9 H9C 109.5

loop_
_geom_bond_atom_site_label_1
_geom_bond_atom_site_label_2
_geom_bond_distance
O5 C16 1.315(2)
O5 H5A 0.99(3)
O4 C16 1.242(2)
O3 C13 1.3543(19)
O3 H3A 0.92(3)
C10 C15 1.393(2)
C10 C11 1.396(2)
C10 C16 1.472(2)
C13 C14 1.392(2)
C13 C12 1.396(2)
C12 C11 1.387(2)
C12 H12 0.9300
C11 H11 0.9300
C14 C15 1.381(2)
C14 H14 0.9300
C15 H15 0.9300
O1 C2 1.3669(19)
O1 C8 1.434(2)
C1 C6 1.399(2)
C1 C2 1.408(2)
C1 C7 1.498(2)
O2 C7 1.2539(19)
N1 C7 1.325(2)
N1 H2 0.91(2)
N1 H1 0.92(2)
C2 C3 1.396(2)
C3 C4 1.387(3)
C3 H3 0.9300
C5 C6 1.384(2)
C5 C4 1.385(3)
C5 H5 0.9300
C6 H6 0.9300
C8 C9 1.505(3)
C8 H8A 0.9700
C8 H8B 0.9700
C4 H4 0.9300
C9 H9A 0.9600
C9 H9B 0.9600
C9 H9C 0.9600
